data_4063960
loop_
_publ_author_name
'Han, Ying-Feng'
'Li, Hao'
'Hu, Ping'
'Jin, Guo-Xin'

_publ_section_title
;
 Alkyne Insertion Induced Regiospecific C&#x2212;H Activation with
 [Cp*MCl2]2(M = Ir, Rh)
;
_journal_issue 4
_journal_name_full Organometallics
_journal_page_first 905
_journal_paper_doi 10.1021/om101064v
_journal_volume 30
_journal_year 2011
_chemical_formula_sum 'C37.5 H32 Cl2 Ir N'
_chemical_formula_weight 759.74
_chemical_name_systematic
; 
 ? 
;
_space_group_IT_number 14
_symmetry_cell_setting monoclinic
_symmetry_space_group_name_Hall '-P 2ybc'
_symmetry_space_group_name_H-M 'P 1 21/c 1'
_atom_sites_solution_hydrogens geom
_atom_sites_solution_primary direct
_atom_sites_solution_secondary difmap
_audit_creation_method SHELXL-97
_cell_angle_alpha 90.00
_cell_angle_beta 93.323(7)
_cell_angle_gamma 90.00
_cell_formula_units_Z 4
_cell_length_a 9.973(6)
_cell_length_b 10.275(6)
_cell_length_c 29.524(17)
_cell_measurement_reflns_used 905
_cell_measurement_temperature 293(2)
_cell_measurement_theta_max 25.720
_cell_measurement_theta_min 2.534
_cell_volume 3020(3)
_computing_cell_refinement 'Bruker SMART'
_computing_data_collection 'Bruker SMART'
_computing_data_reduction 'Bruker SHELXTL'
_computing_molecular_graphics 'Bruker SHELXTL'
_computing_publication_material 'Bruker SHELXTL'
_computing_structure_refinement 'SHELXL-97 (Sheldrick, 1997)'
_computing_structure_solution 'SHELXS-97 (Sheldrick, 1990)'
_diffrn_ambient_temperature 293(2)
_diffrn_measured_fraction_theta_full 0.958
_diffrn_measured_fraction_theta_max 0.958
_diffrn_measurement_device_type 'CCD area detector'
_diffrn_measurement_method 'phi and omega scans'
_diffrn_radiation_monochromator graphite
_diffrn_radiation_source 'fine-focus sealed tube'
_diffrn_radiation_type MoK\a
_diffrn_radiation_wavelength 0.71073
_diffrn_reflns_av_R_equivalents 0.0672
_diffrn_reflns_av_sigmaI/netI 0.0655
_diffrn_reflns_limit_h_max 12
_diffrn_reflns_limit_h_min -12
_diffrn_reflns_limit_k_max 12
_diffrn_reflns_limit_k_min -12
_diffrn_reflns_limit_l_max 33
_diffrn_reflns_limit_l_min -36
_diffrn_reflns_number 14079
_diffrn_reflns_theta_full 27.01
_diffrn_reflns_theta_max 27.01
_diffrn_reflns_theta_min 1.38
_diffrn_standards_decay_% 6.62
_exptl_absorpt_coefficient_mu 4.625
_exptl_absorpt_correction_T_max 0.4898
_exptl_absorpt_correction_T_min 0.3910
_exptl_absorpt_correction_type multi-scan
_exptl_absorpt_process_details sadabs
_exptl_crystal_colour 'dark red'
_exptl_crystal_density_diffrn 1.671
_exptl_crystal_density_method 'not measured'
_exptl_crystal_description prism
_exptl_crystal_F_000 1500
_exptl_crystal_size_max 0.25
_exptl_crystal_size_mid 0.20
_exptl_crystal_size_min 0.18
_refine_diff_density_max 2.990
_refine_diff_density_min -3.961
_refine_diff_density_rms 0.180
_refine_ls_extinction_method none
_refine_ls_goodness_of_fit_ref 1.050
_refine_ls_hydrogen_treatment constr
_refine_ls_matrix_type full
_refine_ls_number_parameters 388
_refine_ls_number_reflns 6335
_refine_ls_number_restraints 0
_refine_ls_restrained_S_all 1.050
_refine_ls_R_factor_all 0.0818
_refine_ls_R_factor_gt 0.0616
_refine_ls_shift/su_max 0.002
_refine_ls_shift/su_mean 0.000
_refine_ls_structure_factor_coef Fsqd
_refine_ls_weighting_details 'calc w=1/[\s^2^(Fo^2^)+(0.0978P)^2^+0.0000P] where P=(Fo^2^+2Fc^2^)/3'
_refine_ls_weighting_scheme calc
_refine_ls_wR_factor_gt 0.1508
_refine_ls_wR_factor_ref 0.1606
_reflns_number_gt 4813
_reflns_number_total 6335
_reflns_threshold_expression >2sigma(I)
_cod_data_source_file om101064v_si_002.cif
_cod_data_source_block 4
_cod_depositor_comments
;
The following automatic conversions were performed:

'_symmetry_cell_setting' value 'Monoclinic' changed to 'monoclinic'
according to /home/saulius/struct/CIF-dictionaries/cif_core.dic
dictionary named 'cif_core.dic' version 2.4.1 from 2010-06-29.

Automatic conversion script
Id: cif_fix_values 1715 2011-07-08 13:25:40Z adriana 
;
_cod_original_sg_symbol_H-M P2(1)/c
_cod_original_formula_sum 'C37.50 H32 Cl2 Ir N'
_cod_database_code 4063960

loop_
_symmetry_equiv_pos_as_xyz
'x, y, z'
'-x, y+1/2, -z+1/2'
'-x, -y, -z'
'x, -y-1/2, z-1/2'

loop_
_atom_site_label
_atom_site_type_symbol
_atom_site_fract_x
_atom_site_fract_y
_atom_site_fract_z
_atom_site_U_iso_or_equiv
_atom_site_adp_type
_atom_site_occupancy
_atom_site_symmetry_multiplicity
_atom_site_calc_flag
_atom_site_refinement_flags
Ir1 Ir 0.17650(3) 0.69442(3) 0.132709(10) 0.03744(14) Uani 1 1 d .
Cl1 Cl 0.1745(2) 0.9198(2) 0.15516(7) 0.0506(5) Uani 1 1 d .
N1 N 0.3825(7) 0.7070(6) 0.1362(2) 0.0353(14) Uani 1 1 d .
C1 C 0.3532(8) 0.7751(8) 0.0613(3) 0.0374(18) Uani 1 1 d .
C2 C 0.2140(8) 0.7585(9) 0.0697(3) 0.0400(18) Uani 1 1 d .
C3 C 0.1211(9) 0.7946(8) 0.0352(3) 0.043(2) Uani 1 1 d .
H3 H 0.0302 0.7899 0.0405 0.052 Uiso 1 1 calc R
C4 C 0.0569(10) 0.8734(10) -0.0427(3) 0.055(2) Uani 1 1 d .
H4 H -0.0337 0.8708 -0.0369 0.066 Uiso 1 1 calc R
C5 C 0.0952(12) 0.9103(11) -0.0841(3) 0.065(3) Uani 1 1 d .
H5 H 0.0295 0.9315 -0.1065 0.078 Uiso 1 1 calc R
C6 C 0.2736(14) 0.9548(10) -0.1371(3) 0.069(3) Uani 1 1 d .
H6 H 0.2097 0.9757 -0.1602 0.082 Uiso 1 1 calc R
C7 C 0.4083(15) 0.9607(10) -0.1453(3) 0.073(3) Uani 1 1 d .
H7 H 0.4330 0.9857 -0.1739 0.087 Uiso 1 1 calc R
C8 C 0.5062(14) 0.9313(11) -0.1129(4) 0.076(3) Uani 1 1 d .
H8 H 0.5960 0.9368 -0.1196 0.091 Uiso 1 1 calc R
C9 C 0.5685(11) 0.8633(11) -0.0331(3) 0.061(3) Uani 1 1 d .
H9 H 0.6592 0.8675 -0.0388 0.073 Uiso 1 1 calc R
C10 C 0.5338(10) 0.8296(10) 0.0090(3) 0.054(2) Uani 1 1 d .
H10 H 0.6004 0.8158 0.0319 0.065 Uiso 1 1 calc R
C11 C 0.1581(9) 0.8379(8) -0.0072(3) 0.043(2) Uani 1 1 d .
C12 C 0.2322(11) 0.9175(8) -0.0943(3) 0.053(2) Uani 1 1 d .
C13 C 0.4719(11) 0.8927(9) -0.0693(3) 0.053(2) Uani 1 1 d .
C14 C 0.3961(10) 0.8149(8) 0.0185(3) 0.046(2) Uani 1 1 d .
C15 C 0.3341(10) 0.8845(8) -0.0600(3) 0.045(2) Uani 1 1 d .
C16 C 0.2949(9) 0.8453(8) -0.0159(3) 0.0418(19) Uani 1 1 d .
C17 C 0.4425(8) 0.7482(10) 0.1005(3) 0.0434(19) Uani 1 1 d .
H17 H 0.5351 0.7592 0.1004 0.052 Uiso 1 1 calc R
C18 C 0.4695(8) 0.6783(8) 0.1768(3) 0.0361(18) Uani 1 1 d .
C19 C 0.5613(8) 0.5751(8) 0.1765(3) 0.0375(17) Uani 1 1 d .
C20 C 0.5809(9) 0.4913(8) 0.1390(3) 0.045(2) Uani 1 1 d .
H20 H 0.5262 0.5019 0.1127 0.054 Uiso 1 1 calc R
C21 C 0.6749(10) 0.3977(10) 0.1401(3) 0.059(3) Uani 1 1 d .
H21 H 0.6841 0.3438 0.1152 0.070 Uiso 1 1 calc R
C22 C 0.7599(11) 0.3824(9) 0.1799(4) 0.060(3) Uani 1 1 d .
H22 H 0.8277 0.3202 0.1803 0.072 Uiso 1 1 calc R
C23 C 0.7451(9) 0.4560(9) 0.2174(3) 0.052(2) Uani 1 1 d .
H23 H 0.8003 0.4421 0.2435 0.062 Uiso 1 1 calc R
C24 C 0.6455(8) 0.5541(8) 0.2168(3) 0.0389(18) Uani 1 1 d .
C25 C 0.6247(9) 0.6275(9) 0.2553(3) 0.048(2) Uani 1 1 d .
H25 H 0.6756 0.6106 0.2820 0.057 Uiso 1 1 calc R
C26 C 0.5289(9) 0.7256(9) 0.2543(3) 0.048(2) Uani 1 1 d .
H26 H 0.5161 0.7746 0.2802 0.058 Uiso 1 1 calc R
C27 C 0.4527(9) 0.7501(10) 0.2145(3) 0.046(2) Uani 1 1 d .
H27 H 0.3893 0.8165 0.2137 0.056 Uiso 1 1 calc R
C28 C 0.1448(9) 0.4859(9) 0.1424(3) 0.052(2) Uani 1 1 d .
C29 C 0.1272(11) 0.5494(11) 0.1865(3) 0.063(3) Uani 1 1 d .
C30 C 0.0238(12) 0.6390(12) 0.1827(4) 0.069(3) Uani 1 1 d .
C31 C -0.0306(9) 0.6441(10) 0.1365(4) 0.052(2) Uani 1 1 d .
C32 C 0.0349(9) 0.5433(8) 0.1138(3) 0.048(2) Uani 1 1 d .
C33 C 0.2284(13) 0.3711(11) 0.1334(5) 0.088(4) Uani 1 1 d .
H33A H 0.3031 0.3674 0.1554 0.132 Uiso 1 1 calc R
H33B H 0.2611 0.3777 0.1035 0.132 Uiso 1 1 calc R
H33C H 0.1755 0.2935 0.1354 0.132 Uiso 1 1 calc R
C34 C 0.2114(14) 0.5132(15) 0.2296(4) 0.108(6) Uani 1 1 d .
H34A H 0.2267 0.5894 0.2480 0.162 Uiso 1 1 calc R
H34B H 0.2961 0.4782 0.2215 0.162 Uiso 1 1 calc R
H34C H 0.1645 0.4492 0.2463 0.162 Uiso 1 1 calc R
C35 C -0.0191(16) 0.7249(15) 0.2201(5) 0.113(7) Uani 1 1 d .
H35A H 0.0369 0.7088 0.2471 0.170 Uiso 1 1 calc R
H35B H -0.1109 0.7067 0.2259 0.170 Uiso 1 1 calc R
H35C H -0.0107 0.8144 0.2113 0.170 Uiso 1 1 calc R
C36 C -0.1486(10) 0.7204(12) 0.1188(6) 0.098(5) Uani 1 1 d .
H36A H -0.1302 0.8116 0.1225 0.148 Uiso 1 1 calc R
H36B H -0.2254 0.6977 0.1353 0.148 Uiso 1 1 calc R
H36C H -0.1666 0.7013 0.0873 0.148 Uiso 1 1 calc R
C37 C -0.0022(13) 0.4953(11) 0.0657(4) 0.076(3) Uani 1 1 d .
H37A H -0.0591 0.4202 0.0670 0.113 Uiso 1 1 calc R
H37B H 0.0780 0.4726 0.0510 0.113 Uiso 1 1 calc R
H37C H -0.0489 0.5630 0.0488 0.113 Uiso 1 1 calc R
Cl2 Cl 0.655(3) 0.519(2) 0.9893(11) 0.267(13) Uani 0.50 1 d P
Cl3 Cl 0.370(2) 0.4922(19) 0.9790(4) 0.150(6) Uani 0.50 1 d P
C38 C 0.493(8) 0.493(5) 1.0215(15) 0.153(16) Uiso 0.50 1 d P

loop_
_atom_site_aniso_label
_atom_site_aniso_U_11
_atom_site_aniso_U_22
_atom_site_aniso_U_33
_atom_site_aniso_U_23
_atom_site_aniso_U_13
_atom_site_aniso_U_12
Ir1 0.0382(2) 0.0374(2) 0.0368(2) 0.00143(14) 0.00310(12) -0.00413(14)
Cl1 0.0612(14) 0.0454(12) 0.0448(12) -0.0026(10) -0.0009(9) 0.0003(10)
N1 0.033(3) 0.042(4) 0.031(3) 0.003(3) 0.002(2) 0.001(3)
C1 0.036(4) 0.035(4) 0.041(4) 0.006(3) 0.006(3) -0.009(3)
C2 0.048(5) 0.037(4) 0.035(4) -0.002(3) -0.001(3) 0.000(4)
C3 0.037(4) 0.046(5) 0.045(5) 0.002(4) -0.005(3) -0.001(4)
C4 0.061(6) 0.051(6) 0.053(6) 0.002(4) -0.010(4) 0.008(5)
C5 0.091(8) 0.056(6) 0.045(5) 0.002(5) -0.020(5) 0.010(6)
C6 0.131(10) 0.042(6) 0.032(5) -0.001(4) -0.002(5) 0.007(6)
C7 0.143(12) 0.041(6) 0.035(5) 0.002(4) 0.021(6) 0.003(6)
C8 0.119(10) 0.056(7) 0.055(6) 0.008(5) 0.030(6) -0.017(7)
C9 0.061(6) 0.067(7) 0.056(6) 0.003(5) 0.020(5) -0.013(5)
C10 0.048(6) 0.064(7) 0.051(5) 0.012(5) 0.010(4) 0.000(4)
C11 0.056(6) 0.033(4) 0.038(4) 0.003(3) -0.009(4) 0.003(4)
C12 0.091(7) 0.030(4) 0.036(5) -0.002(4) -0.001(4) 0.000(5)
C13 0.084(7) 0.037(5) 0.040(5) -0.002(4) 0.013(4) -0.011(5)
C14 0.056(6) 0.040(5) 0.042(5) 0.006(4) 0.004(4) 0.003(4)
C15 0.072(6) 0.028(4) 0.036(4) 0.002(3) 0.008(4) 0.000(4)
C16 0.052(5) 0.034(4) 0.039(4) 0.001(3) -0.002(3) 0.001(4)
C17 0.033(5) 0.058(5) 0.039(4) 0.000(4) 0.004(3) 0.007(4)
C18 0.030(4) 0.047(5) 0.031(4) 0.010(3) 0.001(3) -0.001(3)
C19 0.040(4) 0.034(4) 0.039(4) 0.012(3) 0.005(3) -0.005(3)
C20 0.058(5) 0.032(5) 0.044(5) 0.005(4) 0.001(4) 0.002(4)
C21 0.071(7) 0.038(5) 0.068(7) -0.004(4) 0.013(5) 0.009(5)
C22 0.069(7) 0.042(6) 0.070(7) 0.009(5) 0.002(5) 0.020(5)
C23 0.052(5) 0.048(6) 0.055(5) 0.013(4) 0.001(4) 0.004(4)
C24 0.035(4) 0.035(4) 0.047(5) 0.012(3) 0.000(3) -0.007(3)
C25 0.047(5) 0.054(6) 0.041(5) 0.009(4) -0.004(4) -0.009(4)
C26 0.056(6) 0.055(6) 0.034(4) -0.002(4) 0.007(4) 0.001(4)
C27 0.054(5) 0.048(5) 0.036(4) -0.002(4) 0.002(4) 0.013(4)
C28 0.058(6) 0.029(4) 0.068(6) 0.013(4) 0.001(4) -0.024(4)
C29 0.066(7) 0.075(8) 0.048(5) 0.014(5) 0.005(4) -0.027(6)
C30 0.081(8) 0.076(7) 0.056(6) -0.020(6) 0.037(5) -0.040(7)
C31 0.033(5) 0.051(5) 0.074(7) -0.011(5) 0.016(4) -0.007(4)
C32 0.048(5) 0.036(5) 0.060(5) -0.008(4) 0.006(4) -0.015(4)
C33 0.075(8) 0.036(6) 0.153(13) 0.005(7) 0.005(8) 0.012(6)
C34 0.119(11) 0.131(13) 0.072(8) 0.057(8) -0.021(7) -0.056(10)
C35 0.114(12) 0.121(12) 0.113(11) -0.070(10) 0.081(10) -0.072(10)
C36 0.032(6) 0.066(8) 0.198(18) 0.004(9) 0.006(7) -0.002(5)
C37 0.104(9) 0.063(7) 0.059(7) -0.012(5) -0.007(6) -0.020(6)
Cl2 0.26(3) 0.139(15) 0.40(4) -0.12(2) -0.04(3) 0.038(14)
Cl3 0.199(17) 0.131(10) 0.117(8) -0.023(8) -0.019(9) 0.047(10)

loop_
_atom_type_symbol
_atom_type_description
_atom_type_scat_dispersion_real
_atom_type_scat_dispersion_imag
_atom_type_scat_source
C C 0.0033 0.0016 'International Tables Vol C Tables 4.2.6.8 and 6.1.1.4'
H H 0.0000 0.0000 'International Tables Vol C Tables 4.2.6.8 and 6.1.1.4'
N N 0.0061 0.0033 'International Tables Vol C Tables 4.2.6.8 and 6.1.1.4'
Ir Ir -1.4442 7.9887 'International Tables Vol C Tables 4.2.6.8 and 6.1.1.4'
Cl Cl 0.1484 0.1585 'International Tables Vol C Tables 4.2.6.8 and 6.1.1.4'

loop_
_geom_angle_atom_site_label_1
_geom_angle_atom_site_label_2
_geom_angle_atom_site_label_3
_geom_angle
_geom_angle_site_symmetry_1
_geom_angle_site_symmetry_3
C2 Ir1 N1 77.8(3) . .
C2 Ir1 C31 110.9(4) . .
N1 Ir1 C31 168.0(3) . .
C2 Ir1 C32 98.6(3) . .
N1 Ir1 C32 134.2(3) . .
C31 Ir1 C32 38.5(3) . .
C2 Ir1 C28 118.3(4) . .
N1 Ir1 C28 101.9(3) . .
C31 Ir1 C28 67.0(4) . .
C32 Ir1 C28 39.6(3) . .
C2 Ir1 C29 157.0(4) . .
N1 Ir1 C29 105.3(3) . .
C31 Ir1 C29 63.4(4) . .
C32 Ir1 C29 62.6(4) . .
C28 Ir1 C29 38.8(4) . .
C2 Ir1 C30 148.2(4) . .
N1 Ir1 C30 134.0(4) . .
C31 Ir1 C30 38.1(4) . .
C32 Ir1 C30 62.0(4) . .
C28 Ir1 C30 63.8(4) . .
C29 Ir1 C30 35.7(4) . .
C2 Ir1 Cl1 86.8(3) . .
N1 Ir1 Cl1 87.13(19) . .
C31 Ir1 Cl1 101.2(3) . .
C32 Ir1 Cl1 138.6(3) . .
C28 Ir1 Cl1 154.5(3) . .
C29 Ir1 Cl1 115.9(3) . .
C30 Ir1 Cl1 92.6(3) . .
C17 N1 C18 116.5(7) . .
C17 N1 Ir1 118.8(5) . .
C18 N1 Ir1 124.7(5) . .
C14 C1 C2 122.3(8) . .
C14 C1 C17 124.4(8) . .
C2 C1 C17 113.3(7) . .
C3 C2 C1 116.9(8) . .
C3 C2 Ir1 127.5(7) . .
C1 C2 Ir1 115.4(6) . .
C2 C3 C11 122.9(8) . .
C5 C4 C11 119.9(10) . .
C4 C5 C12 122.2(9) . .
C7 C6 C12 120.6(11) . .
C8 C7 C6 122.3(10) . .
C7 C8 C13 120.2(12) . .
C10 C9 C13 122.9(10) . .
C9 C10 C14 120.5(9) . .
C3 C11 C16 119.3(7) . .
C3 C11 C4 121.0(9) . .
C16 C11 C4 119.6(8) . .
C6 C12 C5 122.9(10) . .
C6 C12 C15 117.9(10) . .
C5 C12 C15 119.2(8) . .
C8 C13 C15 118.8(10) . .
C8 C13 C9 123.6(10) . .
C15 C13 C9 117.5(8) . .
C1 C14 C16 117.4(8) . .
C1 C14 C10 123.4(8) . .
C16 C14 C10 119.1(8) . .
C13 C15 C12 120.3(8) . .
C13 C15 C16 120.5(8) . .
C12 C15 C16 119.2(9) . .
C11 C16 C14 120.9(8) . .
C11 C16 C15 119.9(8) . .
C14 C16 C15 119.3(8) . .
N1 C17 C1 114.6(7) . .
C27 C18 C19 122.0(7) . .
C27 C18 N1 117.8(7) . .
C19 C18 N1 120.1(7) . .
C18 C19 C20 125.6(7) . .
C18 C19 C24 117.4(7) . .
C20 C19 C24 117.0(7) . .
C21 C20 C19 122.8(8) . .
C20 C21 C22 118.8(9) . .
C23 C22 C21 121.8(9) . .
C22 C23 C24 119.7(8) . .
C25 C24 C23 120.9(8) . .
C25 C24 C19 119.3(8) . .
C23 C24 C19 119.8(8) . .
C26 C25 C24 120.8(8) . .
C27 C26 C25 119.5(8) . .
C18 C27 C26 120.7(8) . .
C32 C28 C33 128.9(10) . .
C32 C28 C29 101.9(9) . .
C33 C28 C29 127.5(10) . .
C32 C28 Ir1 68.9(5) . .
C33 C28 Ir1 132.2(7) . .
C29 C28 Ir1 73.0(5) . .
C30 C29 C28 110.4(9) . .
C30 C29 C34 127.0(12) . .
C28 C29 C34 122.6(12) . .
C30 C29 Ir1 72.2(6) . .
C28 C29 Ir1 68.2(5) . .
C34 C29 Ir1 128.0(7) . .
C29 C30 C31 109.8(9) . .
C29 C30 C35 125.3(13) . .
C31 C30 C35 124.7(14) . .
C29 C30 Ir1 72.1(6) . .
C31 C30 Ir1 66.6(5) . .
C35 C30 Ir1 124.6(8) . .
C32 C31 C30 105.3(9) . .
C32 C31 C36 126.8(10) . .
C30 C31 C36 126.9(11) . .
C32 C31 Ir1 71.2(5) . .
C30 C31 Ir1 75.3(6) . .
C36 C31 Ir1 127.0(8) . .
C31 C32 C28 111.8(9) . .
C31 C32 C37 125.7(9) . .
C28 C32 C37 122.5(9) . .
C31 C32 Ir1 70.3(5) . .
C28 C32 Ir1 71.6(5) . .
C37 C32 Ir1 126.5(7) . .
Cl3 Cl2 C38 84(3) 3_667 3_667
Cl3 Cl2 C38 42(2) 3_667 .
C38 Cl2 C38 42(3) 3_667 .
Cl2 Cl3 C38 109(3) 3_667 3_667
Cl2 Cl3 C38 61(3) 3_667 .
C38 Cl3 C38 48(3) 3_667 .
C38 C38 Cl3 79(7) 3_667 3_667
C38 C38 Cl2 88(7) 3_667 3_667
Cl3 C38 Cl2 167(4) 3_667 3_667
C38 C38 Cl3 52(5) 3_667 .
Cl3 C38 Cl3 132(3) 3_667 .
Cl2 C38 Cl3 35.2(18) 3_667 .
C38 C38 Cl2 51(5) 3_667 .
Cl3 C38 Cl2 28.8(18) 3_667 .
Cl2 C38 Cl2 138(3) 3_667 .
Cl3 C38 Cl2 103(2) . .

loop_
_geom_bond_atom_site_label_1
_geom_bond_atom_site_label_2
_geom_bond_distance
_geom_bond_site_symmetry_2
Ir1 C2 2.029(8) .
Ir1 N1 2.056(7) .
Ir1 C31 2.139(9) .
Ir1 C32 2.151(8) .
Ir1 C28 2.187(9) .
Ir1 C29 2.253(9) .
Ir1 C30 2.255(9) .
Ir1 Cl1 2.409(3) .
N1 C17 1.312(10) .
N1 C18 1.469(9) .
C1 C14 1.416(12) .
C1 C2 1.435(11) .
C1 C17 1.446(11) .
C2 C3 1.387(11) .
C3 C11 1.399(12) .
C4 C5 1.355(14) .
C4 C11 1.458(11) .
C5 C12 1.418(15) .
C6 C7 1.379(18) .
C6 C12 1.406(13) .
C7 C8 1.360(17) .
C8 C13 1.410(13) .
C9 C10 1.355(13) .
C9 C13 1.427(14) .
C10 C14 1.426(13) .
C11 C16 1.405(13) .
C12 C15 1.434(12) .
C13 C15 1.420(13) .
C14 C16 1.425(12) .
C15 C16 1.437(12) .
C18 C27 1.354(12) .
C18 C19 1.401(11) .
C19 C20 1.423(12) .
C19 C24 1.432(10) .
C20 C21 1.343(12) .
C21 C22 1.416(14) .
C22 C23 1.357(14) .
C23 C24 1.415(12) .
C24 C25 1.389(12) .
C25 C26 1.388(13) .
C26 C27 1.384(12) .
C28 C32 1.468(13) .
C28 C33 1.478(15) .
C28 C29 1.478(15) .
C29 C30 1.382(17) .
C29 C34 1.528(14) .
C30 C31 1.440(15) .
C30 C35 1.495(15) .
C31 C32 1.414(13) .
C31 C36 1.483(15) .
C32 C37 1.529(13) .
Cl2 Cl3 0.99(3) 3_667
Cl2 C38 1.50(7) 3_667
Cl2 C38 1.94(7) .
Cl3 Cl2 0.99(3) 3_667
Cl3 C38 1.38(7) 3_667
Cl3 C38 1.71(7) .
C38 C38 1.29(8) 3_667
C38 Cl3 1.38(7) 3_667
C38 Cl2 1.50(7) 3_667
